data_4075380
loop_
_publ_author_name
'Schr\"oder, Kai'
'Haase, Detlev'
'Saak, Wolfgang'
'L\"utzen, Arne'
'Beckhaus, R\"udiger'
'Wichmann, Silke'
'Schellenberg, J\"urgen'

_publ_section_title
;
 Tetrabenzo[a,c,g,i]fluorenyllithium and
 \h5-Tetrabenzo[a,c,g,i]fluorenyltitanium Complexes
;
_journal_issue 16
_journal_name_full Organometallics
_journal_page_first 3824
_journal_paper_doi 10.1021/om0602613
_journal_volume 25
_journal_year 2006
_chemical_formula_sum 'C38 H38 O3 Ti'
_chemical_formula_weight 590.58
_chemical_name_systematic
; 
 ? 
;
_space_group_IT_number 61
_symmetry_cell_setting orthorhombic
_symmetry_space_group_name_Hall '-P 2ac 2ab'
_symmetry_space_group_name_H-M 'P b c a'
_atom_sites_solution_hydrogens geom
_atom_sites_solution_primary direct
_atom_sites_solution_secondary difmap
_audit_creation_method SHELXL-97
_cell_angle_alpha 90.00
_cell_angle_beta 90.00
_cell_angle_gamma 90.00
_cell_formula_units_Z 8
_cell_length_a 16.4719(8)
_cell_length_b 17.0792(7)
_cell_length_c 22.1152(14)
_cell_measurement_temperature 153(2)
_cell_volume 6221.6(6)
_computing_cell_refinement 'IPDS (Stoe, 1999)'
_computing_data_collection 'IPDS (Stoe, 1999)'
_computing_data_reduction 'XRED (Stoe, 1997)'
_computing_molecular_graphics 'Ortep-3 for Windows (Farrugia, 1997)'
_computing_publication_material 'SHELX-97 (Sheldrick, 1997)'
_computing_structure_refinement 'SHELXL-97 (Sheldrick, 1997)'
_computing_structure_solution 'SHELXS-97 (Sheldrick, 1997)'
_diffrn_ambient_temperature 153(2)
_diffrn_measured_fraction_theta_full 0.967
_diffrn_measured_fraction_theta_max 0.967
_diffrn_measurement_device_type 'Stoe IPDS'
_diffrn_radiation_monochromator graphite
_diffrn_radiation_source 'fine-focus sealed tube'
_diffrn_radiation_type MoK\a
_diffrn_radiation_wavelength 0.71073
_diffrn_reflns_av_R_equivalents 0.0805
_diffrn_reflns_av_sigmaI/netI 0.0515
_diffrn_reflns_limit_h_max 20
_diffrn_reflns_limit_h_min -20
_diffrn_reflns_limit_k_max 19
_diffrn_reflns_limit_k_min -20
_diffrn_reflns_limit_l_max 27
_diffrn_reflns_limit_l_min -27
_diffrn_reflns_number 49297
_diffrn_reflns_theta_full 25.99
_diffrn_reflns_theta_max 25.99
_diffrn_reflns_theta_min 2.47
_exptl_absorpt_coefficient_mu 0.311
_exptl_absorpt_correction_T_max 0.8805
_exptl_absorpt_correction_T_min 0.8727
_exptl_absorpt_correction_type numerical
_exptl_absorpt_process_details 'XRED (Stoe, 1997)'
_exptl_crystal_colour yellow
_exptl_crystal_density_diffrn 1.261
_exptl_crystal_density_method 'not measured'
_exptl_crystal_description block
_exptl_crystal_F_000 2496
_exptl_crystal_size_max 0.45
_exptl_crystal_size_mid 0.43
_exptl_crystal_size_min 0.42
_refine_diff_density_max 0.471
_refine_diff_density_min -0.377
_refine_diff_density_rms 0.050
_refine_ls_extinction_method none
_refine_ls_goodness_of_fit_ref 0.952
_refine_ls_hydrogen_treatment constr
_refine_ls_matrix_type full
_refine_ls_number_parameters 370
_refine_ls_number_reflns 5898
_refine_ls_number_restraints 0
_refine_ls_restrained_S_all 0.952
_refine_ls_R_factor_all 0.0779
_refine_ls_R_factor_gt 0.0472
_refine_ls_shift/su_max 0.001
_refine_ls_shift/su_mean 0.000
_refine_ls_structure_factor_coef Fsqd
_refine_ls_weighting_details 'calc w=1/[\s^2^(Fo^2^)+(0.0809P)^2^+0.0000P] where P=(Fo^2^+2Fc^2^)/3'
_refine_ls_weighting_scheme calc
_refine_ls_wR_factor_gt 0.1193
_refine_ls_wR_factor_ref 0.1306
_reflns_number_gt 3801
_reflns_number_total 5898
_reflns_threshold_expression >2sigma(I)
_cod_data_source_file om0602613si20060323_092202.cif
_cod_data_source_block DCP73
_cod_original_sg_symbol_H-M Pbca
_cod_database_code 4075380

loop_
_symmetry_equiv_pos_as_xyz
'x, y, z'
'-x+1/2, -y, z+1/2'
'x+1/2, -y+1/2, -z'
'-x, y+1/2, -z+1/2'
'-x, -y, -z'
'x-1/2, y, -z-1/2'
'-x-1/2, y-1/2, z'
'x, -y-1/2, z-1/2'

loop_
_atom_site_label
_atom_site_type_symbol
_atom_site_fract_x
_atom_site_fract_y
_atom_site_fract_z
_atom_site_U_iso_or_equiv
_atom_site_adp_type
_atom_site_occupancy
_atom_site_symmetry_multiplicity
_atom_site_calc_flag
_atom_site_refinement_flags
_atom_site_disorder_assembly
_atom_site_disorder_group
Ti1 Ti 0.16240(2) 0.03513(3) 0.364506(19) 0.03081(14) Uani 1 1 d . A .
O1 O 0.14750(12) -0.03970(12) 0.30987(8) 0.0458(5) Uani 1 1 d . . .
O2 O 0.26679(11) 0.05850(14) 0.35939(9) 0.0538(6) Uani 1 1 d . . .
O3 O 0.11148(12) 0.11976(12) 0.33153(9) 0.0505(5) Uani 1 1 d . . .
C1 C 0.1232(2) -0.10683(18) 0.27876(12) 0.0503(8) Uani 1 1 d . . .
H1 H 0.1064 -0.1473 0.3089 0.060 Uiso 1 1 calc R . .
C2 C 0.1921(3) -0.1385(3) 0.24249(18) 0.0870(13) Uani 1 1 d . . .
H2A H 0.2374 -0.1513 0.2695 0.130 Uiso 1 1 calc R . .
H2B H 0.2097 -0.0991 0.2130 0.130 Uiso 1 1 calc R . .
H2C H 0.1746 -0.1859 0.2212 0.130 Uiso 1 1 calc R . .
C3 C 0.05001(18) -0.0861(2) 0.23980(13) 0.0794(12) Uani 1 1 d . . .
H3A H 0.0063 -0.0662 0.2656 0.119 Uiso 1 1 calc R . .
H3B H 0.0312 -0.1330 0.2184 0.119 Uiso 1 1 calc R . .
H3C H 0.0654 -0.0459 0.2104 0.119 Uiso 1 1 calc R . .
C4A C 0.34470(18) 0.0903(2) 0.36011(13) 0.0301(10) Uiso 0.50 1 d PR A 1
H4A H 0.3516 0.1157 0.4005 0.036 Uiso 0.50 1 calc PR B 1
C5A C 0.4103(4) 0.0429(4) 0.3521(3) 0.0551(16) Uiso 0.50 1 d P A 1
H5A1 H 0.4102 0.0019 0.3831 0.083 Uiso 0.50 1 calc PR A 1
H5A2 H 0.4601 0.0739 0.3555 0.083 Uiso 0.50 1 calc PR A 1
H5A3 H 0.4077 0.0187 0.3120 0.083 Uiso 0.50 1 calc PR A 1
C6A C 0.3375(5) 0.1608(5) 0.3111(4) 0.057(2) Uiso 0.50 1 d P A 1
H6A1 H 0.2893 0.1924 0.3200 0.086 Uiso 0.50 1 calc PR A 1
H6A2 H 0.3329 0.1387 0.2703 0.086 Uiso 0.50 1 calc PR A 1
H6A3 H 0.3860 0.1939 0.3134 0.086 Uiso 0.50 1 calc PR A 1
C4B C 0.3348(6) 0.0664(7) 0.3298(6) 0.106(3) Uiso 0.50 1 d P A 2
H4B H 0.3134 0.0558 0.2882 0.128 Uiso 0.50 1 calc PR A 2
C5B C 0.3918(6) 0.0080(6) 0.3319(4) 0.084(2) Uiso 0.50 1 d P A 2
H5B1 H 0.3647 -0.0426 0.3372 0.126 Uiso 0.50 1 calc PR A 2
H5B2 H 0.4287 0.0173 0.3658 0.126 Uiso 0.50 1 calc PR A 2
H5B3 H 0.4227 0.0076 0.2940 0.126 Uiso 0.50 1 calc PR A 2
C6B C 0.3617(6) 0.1516(7) 0.3198(5) 0.083(3) Uiso 0.50 1 d P A 2
H6B1 H 0.3139 0.1856 0.3183 0.125 Uiso 0.50 1 calc PR A 2
H6B2 H 0.3915 0.1555 0.2816 0.125 Uiso 0.50 1 calc PR A 2
H6B3 H 0.3970 0.1680 0.3532 0.125 Uiso 0.50 1 calc PR A 2
C7A C 0.0716(6) 0.1364(6) 0.2814(4) 0.048(3) Uiso 0.50 1 d P A 1
H7A H 0.0264 0.0975 0.2792 0.058 Uiso 0.50 1 calc PR A 1
C8A C 0.0336(8) 0.2117(8) 0.2784(6) 0.087(5) Uiso 0.50 1 d P A 1
H8A1 H -0.0011 0.2191 0.3140 0.130 Uiso 0.50 1 calc PR A 1
H8A2 H 0.0004 0.2149 0.2417 0.130 Uiso 0.50 1 calc PR A 1
H8A3 H 0.0753 0.2526 0.2774 0.130 Uiso 0.50 1 calc PR A 1
C9A C 0.1248(4) 0.1215(4) 0.2235(3) 0.0447(13) Uiso 0.50 1 d P A 1
H9A1 H 0.1469 0.0683 0.2248 0.067 Uiso 0.50 1 calc PR A 1
H9A2 H 0.1695 0.1593 0.2224 0.067 Uiso 0.50 1 calc PR A 1
H9A3 H 0.0911 0.1277 0.1873 0.067 Uiso 0.50 1 calc PR A 1
C7B C 0.0864(6) 0.1447(6) 0.2752(4) 0.054(3) Uiso 0.50 1 d P A 2
H7B H 0.0481 0.1066 0.2561 0.064 Uiso 0.50 1 calc PR A 2
C8B C 0.0485(6) 0.2259(6) 0.2811(4) 0.048(2) Uiso 0.50 1 d P A 2
H8B1 H -0.0002 0.2226 0.3064 0.071 Uiso 0.50 1 calc PR A 2
H8B2 H 0.0338 0.2455 0.2410 0.071 Uiso 0.50 1 calc PR A 2
H8B3 H 0.0877 0.2616 0.2999 0.071 Uiso 0.50 1 calc PR A 2
C9B C 0.1595(8) 0.1576(9) 0.2372(6) 0.105(4) Uiso 0.50 1 d P A 2
H9B1 H 0.1867 0.1074 0.2300 0.202 Uiso 0.50 1 calc PR A 2
H9B2 H 0.1968 0.1932 0.2581 0.202 Uiso 0.50 1 calc PR A 2
H9B3 H 0.1433 0.1806 0.1985 0.202 Uiso 0.50 1 calc PR A 2
C10 C 0.17312(13) -0.04329(15) 0.45655(10) 0.0292(5) Uani 1 1 d . . .
C11 C 0.09061(13) -0.05331(15) 0.43714(10) 0.0296(5) Uani 1 1 d . A .
C12 C 0.05414(13) 0.02189(16) 0.43732(10) 0.0318(6) Uani 1 1 d . . .
C13 C 0.11010(14) 0.07701(17) 0.45991(10) 0.0339(6) Uani 1 1 d . A .
H13 H 0.1011 0.1316 0.4646 0.041 Uiso 1 1 calc R . .
C14 C 0.18203(14) 0.03596(16) 0.47429(10) 0.0319(5) Uani 1 1 d . A .
C15 C 0.24448(14) -0.09381(16) 0.45405(10) 0.0315(5) Uani 1 1 d . A .
C16 C 0.24794(14) -0.16217(16) 0.41914(11) 0.0358(6) Uani 1 1 d . . .
H16 H 0.2009 -0.1781 0.3975 0.043 Uiso 1 1 calc R A .
C17 C 0.31713(16) -0.20702(18) 0.41506(13) 0.0435(7) Uani 1 1 d . A .
H17 H 0.3177 -0.2538 0.3918 0.052 Uiso 1 1 calc R . .
C18 C 0.38639(16) -0.1822(2) 0.44597(15) 0.0514(8) Uani 1 1 d . . .
H18 H 0.4345 -0.2128 0.4445 0.062 Uiso 1 1 calc R A .
C19 C 0.38545(16) -0.11417(19) 0.47838(13) 0.0472(7) Uani 1 1 d . A .
H19 H 0.4336 -0.0982 0.4986 0.057 Uiso 1 1 calc R . .
C20 C 0.31625(14) -0.06720(17) 0.48296(11) 0.0366(6) Uani 1 1 d . . .
C21 C 0.31945(14) 0.01043(18) 0.51149(11) 0.0376(6) Uani 1 1 d . A .
C22 C 0.38718(16) 0.0356(2) 0.54541(12) 0.0488(7) Uani 1 1 d . . .
H22 H 0.4301 -0.0001 0.5534 0.059 Uiso 1 1 calc R A .
C23 C 0.39217(19) 0.1107(2) 0.56711(13) 0.0572(9) Uani 1 1 d . A .
H23 H 0.4384 0.1265 0.5897 0.069 Uiso 1 1 calc R . .
C24 C 0.33046(18) 0.1637(2) 0.55634(13) 0.0547(8) Uani 1 1 d . . .
H24 H 0.3348 0.2159 0.5708 0.066 Uiso 1 1 calc R A .
C25 C 0.26274(17) 0.14053(18) 0.52462(12) 0.0444(7) Uani 1 1 d . A .
H25 H 0.2203 0.1770 0.5173 0.053 Uiso 1 1 calc R . .
C26 C 0.25572(15) 0.06392(17) 0.50299(10) 0.0353(6) Uani 1 1 d . . .
C27 C 0.04139(14) -0.12202(17) 0.42560(10) 0.0334(6) Uani 1 1 d . . .
C28 C 0.06438(15) -0.19695(16) 0.44504(11) 0.0367(6) Uani 1 1 d . A .
H28 H 0.1149 -0.2034 0.4652 0.044 Uiso 1 1 calc R . .
C29 C 0.01608(16) -0.26087(18) 0.43583(13) 0.0439(7) Uani 1 1 d . . .
H29 H 0.0330 -0.3112 0.4492 0.053 Uiso 1 1 calc R A .
C30 C -0.05821(18) -0.2514(2) 0.40666(13) 0.0512(8) Uani 1 1 d . A .
H30 H -0.0911 -0.2958 0.3983 0.061 Uiso 1 1 calc R . .
C31 C -0.08383(16) -0.1785(2) 0.39015(12) 0.0458(7) Uani 1 1 d . . .
H31 H -0.1352 -0.1731 0.3710 0.055 Uiso 1 1 calc R A .
C32 C -0.03696(14) -0.11139(17) 0.40043(10) 0.0364(6) Uani 1 1 d . A .
C33 C -0.06909(14) -0.03257(18) 0.39070(11) 0.0380(6) Uani 1 1 d . . .
C34 C -0.14527(16) -0.0197(2) 0.36319(13) 0.0530(8) Uani 1 1 d . A .
H34 H -0.1747 -0.0632 0.3477 0.064 Uiso 1 1 calc R . .
C35 C -0.17739(19) 0.0529(2) 0.35838(16) 0.0646(10) Uani 1 1 d . . .
H35 H -0.2291 0.0596 0.3401 0.078 Uiso 1 1 calc R A .
C36 C -0.13565(19) 0.1177(2) 0.37990(15) 0.0594(9) Uani 1 1 d . A .
H36 H -0.1585 0.1685 0.3760 0.071 Uiso 1 1 calc R . .
C37 C -0.06066(17) 0.1081(2) 0.40701(12) 0.0471(7) Uani 1 1 d . . .
H37 H -0.0322 0.1523 0.4221 0.057 Uiso 1 1 calc R A .
C38 C -0.02671(14) 0.03349(18) 0.41222(10) 0.0360(6) Uani 1 1 d . A .

loop_
_atom_site_aniso_label
_atom_site_aniso_U_11
_atom_site_aniso_U_22
_atom_site_aniso_U_33
_atom_site_aniso_U_23
_atom_site_aniso_U_13
_atom_site_aniso_U_12
Ti1 0.0300(2) 0.0350(3) 0.0275(2) 0.00172(19) -0.00014(17) 0.00143(19)
O1 0.0642(12) 0.0423(13) 0.0310(9) -0.0033(8) -0.0016(8) -0.0023(9)
O2 0.0347(9) 0.0796(17) 0.0470(11) 0.0051(10) 0.0076(8) -0.0101(9)
O3 0.0601(12) 0.0455(14) 0.0459(11) 0.0038(9) 0.0013(9) 0.0083(10)
C1 0.0737(19) 0.044(2) 0.0335(14) -0.0027(12) 0.0070(13) -0.0095(15)
C2 0.126(3) 0.069(3) 0.066(2) -0.004(2) 0.043(2) 0.017(3)
C3 0.088(3) 0.099(3) 0.051(2) 0.000(2) -0.0174(18) -0.027(2)
C10 0.0250(11) 0.0371(16) 0.0256(11) 0.0034(10) 0.0014(8) -0.0004(10)
C11 0.0255(11) 0.0370(16) 0.0262(11) 0.0015(10) 0.0027(9) 0.0012(10)
C12 0.0274(11) 0.0422(17) 0.0259(11) -0.0015(10) 0.0017(9) 0.0042(10)
C13 0.0374(12) 0.0340(16) 0.0303(12) -0.0024(10) 0.0015(10) 0.0058(11)
C14 0.0328(12) 0.0372(16) 0.0256(11) -0.0007(10) -0.0004(9) -0.0017(11)
C15 0.0280(11) 0.0364(16) 0.0299(12) 0.0081(10) 0.0026(9) 0.0015(10)
C16 0.0286(11) 0.0401(17) 0.0385(13) 0.0058(11) 0.0025(10) 0.0004(11)
C17 0.0385(14) 0.0390(18) 0.0530(17) 0.0047(13) 0.0073(12) 0.0061(12)
C18 0.0338(14) 0.055(2) 0.0658(19) 0.0142(16) -0.0014(13) 0.0121(13)
C19 0.0324(14) 0.054(2) 0.0553(17) 0.0109(15) -0.0082(12) 0.0051(13)
C20 0.0289(12) 0.0451(18) 0.0358(13) 0.0109(11) -0.0022(10) 0.0010(11)
C21 0.0324(13) 0.0505(19) 0.0297(12) 0.0064(11) -0.0021(9) -0.0064(11)
C22 0.0362(13) 0.068(2) 0.0421(15) 0.0064(15) -0.0092(11) -0.0109(14)
C23 0.0474(16) 0.082(3) 0.0424(16) -0.0013(16) -0.0096(13) -0.0229(17)
C24 0.0558(18) 0.064(2) 0.0443(16) -0.0103(15) 0.0011(14) -0.0246(16)
C25 0.0458(15) 0.050(2) 0.0377(14) -0.0052(13) 0.0021(12) -0.0091(13)
C26 0.0347(12) 0.0451(17) 0.0261(11) 0.0037(11) 0.0003(10) -0.0080(11)
C27 0.0284(11) 0.0459(17) 0.0258(11) -0.0022(11) 0.0047(9) -0.0015(11)
C28 0.0315(12) 0.0426(18) 0.0360(13) 0.0002(11) 0.0076(10) -0.0027(11)
C29 0.0469(15) 0.0414(19) 0.0434(15) 0.0003(13) 0.0105(12) -0.0076(13)
C30 0.0513(16) 0.057(2) 0.0455(16) -0.0062(15) 0.0024(13) -0.0209(15)
C31 0.0364(14) 0.064(2) 0.0368(14) -0.0021(14) -0.0015(11) -0.0140(13)
C32 0.0310(12) 0.0523(19) 0.0261(12) -0.0002(11) 0.0034(9) -0.0045(11)
C33 0.0281(11) 0.058(2) 0.0279(12) 0.0039(12) 0.0005(9) 0.0013(12)
C34 0.0374(14) 0.073(3) 0.0486(16) 0.0027(15) -0.0109(12) -0.0013(14)
C35 0.0396(16) 0.091(3) 0.063(2) 0.0067(19) -0.0164(14) 0.0162(16)
C36 0.0505(17) 0.071(3) 0.0569(18) 0.0009(17) -0.0079(14) 0.0255(17)
C37 0.0433(14) 0.059(2) 0.0391(15) -0.0054(13) -0.0031(12) 0.0189(14)
C38 0.0301(11) 0.0517(18) 0.0260(11) 0.0002(11) 0.0030(9) 0.0077(12)

loop_
_atom_type_symbol
_atom_type_description
_atom_type_scat_dispersion_real
_atom_type_scat_dispersion_imag
_atom_type_scat_source
C C 0.0033 0.0016 'International Tables Vol C Tables 4.2.6.8 and 6.1.1.4'
H H 0.0000 0.0000 'International Tables Vol C Tables 4.2.6.8 and 6.1.1.4'
O O 0.0106 0.0060 'International Tables Vol C Tables 4.2.6.8 and 6.1.1.4'
Ti Ti 0.2776 0.4457 'International Tables Vol C Tables 4.2.6.8 and 6.1.1.4'

loop_
_geom_angle_atom_site_label_1
_geom_angle_atom_site_label_2
_geom_angle_atom_site_label_3
_geom_angle
O2 Ti1 O1 104.67(10)
O2 Ti1 O3 104.05(10)
O1 Ti1 O3 103.57(9)
O2 Ti1 C13 109.84(9)
O1 Ti1 C13 140.06(9)
O3 Ti1 C13 87.14(9)
O2 Ti1 C12 141.45(9)
O1 Ti1 C12 106.53(9)
O3 Ti1 C12 90.07(9)
C13 Ti1 C12 34.12(9)
O2 Ti1 C10 96.13(9)
O1 Ti1 C10 100.51(9)
O3 Ti1 C10 143.24(8)
C13 Ti1 C10 56.93(9)
C12 Ti1 C10 56.36(8)
O2 Ti1 C14 86.20(9)
O1 Ti1 C14 134.18(9)
O3 Ti1 C14 116.91(9)
C13 Ti1 C14 33.93(8)
C12 Ti1 C14 55.72(8)
C10 Ti1 C14 33.67(9)
O2 Ti1 C11 129.55(9)
O1 Ti1 C11 86.39(9)
O3 Ti1 C11 121.20(8)
C13 Ti1 C11 56.17(9)
C12 Ti1 C11 33.47(8)
C10 Ti1 C11 33.72(7)
C14 Ti1 C11 55.22(8)
C1 O1 Ti1 165.05(18)
C4B O2 Ti1 152.9(6)
C4A O2 Ti1 169.2(2)
C7A O3 Ti1 137.4(5)
C7B O3 Ti1 138.0(5)
O1 C1 C2 110.1(3)
O1 C1 C3 108.4(3)
C2 C1 C3 112.5(3)
C5A C4A O2 119.8(4)
C5A C4A C6A 114.3(5)
O2 C4A C6A 102.4(4)
O2 C4B C5B 119.8(10)
O2 C4B C6B 114.7(9)
C5B C4B C6B 119.7(10)
O3 C7A C8A 116.8(9)
O3 C7A C9A 111.9(7)
C8A C7A C9A 110.5(8)
O3 C7B C9B 108.3(8)
O3 C7B C8B 108.9(7)
C9B C7B C8B 104.3(9)
C14 C10 C11 107.1(2)
C14 C10 C15 119.5(2)
C11 C10 C15 132.9(2)
C14 C10 Ti1 73.41(14)
C11 C10 Ti1 75.39(13)
C15 C10 Ti1 110.54(14)
C12 C11 C10 107.0(2)
C12 C11 C27 119.8(2)
C10 C11 C27 132.8(2)
C12 C11 Ti1 69.83(13)
C10 C11 Ti1 70.88(13)
C27 C11 Ti1 129.82(16)
C13 C12 C11 109.2(2)
C13 C12 C38 130.0(2)
C11 C12 C38 120.6(2)
C13 C12 Ti1 71.97(13)
C11 C12 Ti1 76.70(13)
C38 C12 Ti1 114.12(15)
C12 C13 C14 107.3(2)
C12 C13 Ti1 73.91(13)
C14 C13 Ti1 75.39(13)
C13 C14 C10 109.0(2)
C13 C14 C26 129.6(3)
C10 C14 C26 121.5(2)
C13 C14 Ti1 70.67(13)
C10 C14 Ti1 72.92(13)
C26 C14 Ti1 123.10(16)
C16 C15 C20 118.8(2)
C16 C15 C10 123.1(2)
C20 C15 C10 117.7(2)
C17 C16 C15 122.3(2)
C16 C17 C18 118.4(3)
C19 C18 C17 120.4(3)
C18 C19 C20 122.4(3)
C19 C20 C15 117.6(3)
C19 C20 C21 121.3(2)
C15 C20 C21 120.8(2)
C26 C21 C22 117.6(3)
C26 C21 C20 120.2(2)
C22 C21 C20 122.1(3)
C23 C22 C21 121.2(3)
C22 C23 C24 120.5(3)
C25 C24 C23 119.8(3)
C24 C25 C26 120.7(3)
C25 C26 C21 120.1(2)
C25 C26 C14 121.8(2)
C21 C26 C14 118.0(3)
C28 C27 C32 118.9(2)
C28 C27 C11 122.3(2)
C32 C27 C11 118.4(2)
C29 C28 C27 121.8(2)
C28 C29 C30 119.2(3)
C31 C30 C29 120.1(3)
C30 C31 C32 122.2(3)
C31 C32 C27 117.4(3)
C31 C32 C33 122.0(2)
C27 C32 C33 120.3(2)
C38 C33 C34 117.5(3)
C38 C33 C32 120.5(2)
C34 C33 C32 121.9(3)
C35 C34 C33 121.6(3)
C34 C35 C36 120.7(3)
C37 C36 C35 119.8(3)
C36 C37 C38 120.1(3)
C37 C38 C33 120.3(2)
C37 C38 C12 121.5(3)
C33 C38 C12 118.2(2)

loop_
_geom_bond_atom_site_label_1
_geom_bond_atom_site_label_2
_geom_bond_distance
Ti1 O2 1.7688(18)
Ti1 O1 1.7758(19)
Ti1 O3 1.823(2)
Ti1 C13 2.389(2)
Ti1 C12 2.413(2)
Ti1 C10 2.443(2)
Ti1 C14 2.449(2)
Ti1 C11 2.502(2)
O1 C1 1.396(3)
O2 C4B 1.304(11)
O2 C4A 1.394(3)
O3 C7A 1.319(9)
O3 C7B 1.380(10)
C1 C2 1.492(5)
C1 C3 1.523(4)
C4A C5A 1.362(7)
C4A C6A 1.625(9)
C4B C5B 1.370(13)
C4B C6B 1.537(15)
C7A C8A 1.432(16)
C7A C9A 1.571(11)
C7B C9B 1.484(15)
C7B C8B 1.526(14)
C10 C14 1.417(4)
C10 C11 1.435(3)
C10 C15 1.459(3)
C11 C12 1.418(4)
C11 C27 1.449(4)
C12 C13 1.409(4)
C12 C38 1.456(3)
C13 C14 1.413(3)
C14 C26 1.451(3)
C15 C16 1.401(4)
C15 C20 1.419(3)
C16 C17 1.376(4)
C17 C18 1.396(4)
C18 C19 1.365(5)
C19 C20 1.397(4)
C20 C21 1.469(4)
C21 C26 1.404(4)
C21 C22 1.412(4)
C22 C23 1.372(5)
C23 C24 1.381(5)
C24 C25 1.376(4)
C25 C26 1.398(4)
C27 C28 1.402(4)
C27 C32 1.417(3)
C28 C29 1.366(4)
C29 C30 1.393(4)
C30 C31 1.364(5)
C31 C32 1.401(4)
C32 C33 1.462(4)
C33 C38 1.410(4)
C33 C34 1.412(3)
C34 C35 1.353(5)
C35 C36 1.386(5)
C36 C37 1.383(4)
C37 C38 1.396(4)

loop_
_geom_torsion_atom_site_label_1
_geom_torsion_atom_site_label_2
_geom_torsion_atom_site_label_3
_geom_torsion_atom_site_label_4
_geom_torsion
O2 Ti1 O1 C1 138.9(8)
O3 Ti1 O1 C1 -112.3(8)
C13 Ti1 O1 C1 -10.3(8)
C12 Ti1 O1 C1 -18.1(8)
C10 Ti1 O1 C1 39.7(8)
C14 Ti1 O1 C1 39.8(8)
C11 Ti1 O1 C1 8.9(8)
O1 Ti1 O2 C4B 32.0(12)
O3 Ti1 O2 C4B -76.4(12)
C13 Ti1 O2 C4B -168.5(12)
C12 Ti1 O2 C4B 175.1(12)
C10 Ti1 O2 C4B 134.5(12)
C14 Ti1 O2 C4B 166.8(12)
C11 Ti1 O2 C4B 129.5(12)
O1 Ti1 O2 C4A 157.2(10)
O3 Ti1 O2 C4A 48.8(10)
C13 Ti1 O2 C4A -43.2(11)
C12 Ti1 O2 C4A -59.6(11)
C10 Ti1 O2 C4A -100.2(10)
C14 Ti1 O2 C4A -68.0(10)
C11 Ti1 O2 C4A -105.2(10)
O2 Ti1 O3 C7A 108.0(7)
O1 Ti1 O3 C7A -1.2(7)
C13 Ti1 O3 C7A -142.3(7)
C12 Ti1 O3 C7A -108.3(7)
C10 Ti1 O3 C7A -130.8(7)
C14 Ti1 O3 C7A -159.1(7)
C11 Ti1 O3 C7A -95.3(7)
O2 Ti1 O3 C7B 88.5(7)
O1 Ti1 O3 C7B -20.7(7)
C13 Ti1 O3 C7B -161.8(7)
C12 Ti1 O3 C7B -127.8(7)
C10 Ti1 O3 C7B -150.3(7)
C14 Ti1 O3 C7B -178.6(7)
C11 Ti1 O3 C7B -114.8(7)
Ti1 O1 C1 C2 -141.2(7)
Ti1 O1 C1 C3 95.3(8)
C4B O2 C4A C5A -55.9(10)
Ti1 O2 C4A C5A 165.3(9)
C4B O2 C4A C6A 71.8(10)
Ti1 O2 C4A C6A -67.0(11)
C4A O2 C4B C5B 97.2(14)
Ti1 O2 C4B C5B -98.4(14)
C4A O2 C4B C6B -55.8(9)
Ti1 O2 C4B C6B 108.5(12)
C7B O3 C7A C8A -87(4)
Ti1 O3 C7A C8A 173.2(6)
C7B O3 C7A C9A 42(3)
Ti1 O3 C7A C9A -58.1(10)
C7A O3 C7B C9B -160(4)
Ti1 O3 C7B C9B -65.5(11)
C7A O3 C7B C8B 87(4)
Ti1 O3 C7B C8B -178.4(4)
O2 Ti1 C10 C14 73.66(15)
O1 Ti1 C10 C14 179.86(14)
O3 Ti1 C10 C14 -49.8(2)
C13 Ti1 C10 C14 -36.07(13)
C12 Ti1 C10 C14 -77.19(15)
C11 Ti1 C10 C14 -113.30(19)
O2 Ti1 C10 C11 -173.04(15)
O1 Ti1 C10 C11 -66.84(15)
O3 Ti1 C10 C11 63.5(2)
C13 Ti1 C10 C11 77.23(15)
C12 Ti1 C10 C11 36.10(14)
C14 Ti1 C10 C11 113.30(19)
O2 Ti1 C10 C15 -42.21(19)
O1 Ti1 C10 C15 63.99(18)
O3 Ti1 C10 C15 -165.69(17)
C13 Ti1 C10 C15 -151.9(2)
C12 Ti1 C10 C15 166.9(2)
C14 Ti1 C10 C15 -115.9(2)
C11 Ti1 C10 C15 130.8(2)
C14 C10 C11 C12 6.3(2)
C15 C10 C11 C12 -165.5(2)
Ti1 C10 C11 C12 -60.82(15)
C14 C10 C11 C27 -165.8(2)
C15 C10 C11 C27 22.4(4)
Ti1 C10 C11 C27 127.1(3)
C14 C10 C11 Ti1 67.10(16)
C15 C10 C11 Ti1 -104.6(3)
O2 Ti1 C11 C12 126.17(15)
O1 Ti1 C11 C12 -127.75(14)
O3 Ti1 C11 C12 -24.05(17)
C13 Ti1 C11 C12 37.51(13)
C10 Ti1 C11 C12 117.2(2)
C14 Ti1 C11 C12 78.87(15)
O2 Ti1 C11 C10 8.98(19)
O1 Ti1 C11 C10 115.07(15)
O3 Ti1 C11 C10 -141.24(14)
C13 Ti1 C11 C10 -79.67(15)
C12 Ti1 C11 C10 -117.2(2)
C14 Ti1 C11 C10 -38.31(14)
O2 Ti1 C11 C27 -121.3(2)
O1 Ti1 C11 C27 -15.2(2)
O3 Ti1 C11 C27 88.5(2)
C13 Ti1 C11 C27 150.0(2)
C12 Ti1 C11 C27 112.5(3)
C10 Ti1 C11 C27 -130.3(3)
C14 Ti1 C11 C27 -168.6(2)
C10 C11 C12 C13 -3.7(3)
C27 C11 C12 C13 169.6(2)
Ti1 C11 C12 C13 -65.22(16)
C10 C11 C12 C38 171.9(2)
C27 C11 C12 C38 -14.8(3)
Ti1 C11 C12 C38 110.4(2)
C10 C11 C12 Ti1 61.51(15)
C27 C11 C12 Ti1 -125.2(2)
O2 Ti1 C12 C13 28.2(2)
O1 Ti1 C12 C13 171.02(15)
O3 Ti1 C12 C13 -84.78(16)
C10 Ti1 C12 C13 79.24(15)
C14 Ti1 C12 C13 38.38(15)
C11 Ti1 C12 C13 115.6(2)
O2 Ti1 C12 C11 -87.4(2)
O1 Ti1 C12 C11 55.40(15)
O3 Ti1 C12 C11 159.59(14)
C13 Ti1 C12 C11 -115.6(2)
C10 Ti1 C12 C11 -36.38(13)
C14 Ti1 C12 C11 -77.25(15)
O2 Ti1 C12 C38 154.7(2)
O1 Ti1 C12 C38 -62.5(2)
O3 Ti1 C12 C38 41.7(2)
C13 Ti1 C12 C38 126.5(3)
C10 Ti1 C12 C38 -154.3(2)
C14 Ti1 C12 C38 164.9(2)
C11 Ti1 C12 C38 -117.9(3)
C11 C12 C13 C14 -0.3(3)
C38 C12 C13 C14 -175.3(2)
Ti1 C12 C13 C14 -68.62(16)
C11 C12 C13 Ti1 68.31(16)
C38 C12 C13 Ti1 -106.7(2)
O2 Ti1 C13 C12 -161.73(15)
O1 Ti1 C13 C12 -13.5(2)
O3 Ti1 C13 C12 94.36(16)
C10 Ti1 C13 C12 -77.45(16)
C14 Ti1 C13 C12 -113.2(2)
C11 Ti1 C13 C12 -36.77(14)
O2 Ti1 C13 C14 -48.50(18)
O1 Ti1 C13 C14 99.76(18)
O3 Ti1 C13 C14 -152.40(17)
C12 Ti1 C13 C14 113.2(2)
C10 Ti1 C13 C14 35.79(15)
C11 Ti1 C13 C14 76.46(16)
C12 C13 C14 C10 4.3(3)
Ti1 C13 C14 C10 -63.29(16)
C12 C13 C14 C26 -175.0(2)
Ti1 C13 C14 C26 117.4(3)
C12 C13 C14 Ti1 67.60(16)
C11 C10 C14 C13 -6.6(3)
C15 C10 C14 C13 166.5(2)
Ti1 C10 C14 C13 61.86(16)
C11 C10 C14 C26 172.7(2)
C15 C10 C14 C26 -14.2(3)
Ti1 C10 C14 C26 -118.8(2)
C11 C10 C14 Ti1 -68.45(15)
C15 C10 C14 Ti1 104.61(19)
O2 Ti1 C14 C13 135.09(17)
O1 Ti1 C14 C13 -118.09(17)
O3 Ti1 C14 C13 31.26(19)
C12 Ti1 C14 C13 -38.60(16)
C10 Ti1 C14 C13 -117.9(2)
C11 Ti1 C14 C13 -79.52(16)
O2 Ti1 C14 C10 -107.02(15)
O1 Ti1 C14 C10 -0.20(19)
O3 Ti1 C14 C10 149.15(13)
C13 Ti1 C14 C10 117.9(2)
C12 Ti1 C14 C10 79.29(15)
C11 Ti1 C14 C10 38.38(12)
O2 Ti1 C14 C26 9.9(2)
O1 Ti1 C14 C26 116.7(2)
O3 Ti1 C14 C26 -94.0(2)
C13 Ti1 C14 C26 -125.2(3)
C12 Ti1 C14 C26 -163.8(3)
C10 Ti1 C14 C26 116.9(3)
C11 Ti1 C14 C26 155.3(3)
C14 C10 C15 C16 -157.9(2)
C11 C10 C15 C16 13.0(4)
Ti1 C10 C15 C16 -75.9(3)
C14 C10 C15 C20 14.7(3)
C11 C10 C15 C20 -174.4(2)
Ti1 C10 C15 C20 96.7(2)
C20 C15 C16 C17 4.2(4)
C10 C15 C16 C17 176.8(2)
C15 C16 C17 C18 -1.3(4)
C16 C17 C18 C19 -1.3(4)
C17 C18 C19 C20 0.9(5)
C18 C19 C20 C15 2.0(4)
C18 C19 C20 C21 -172.1(3)
C16 C15 C20 C19 -4.5(3)
C10 C15 C20 C19 -177.4(2)
C16 C15 C20 C21 169.7(2)
C10 C15 C20 C21 -3.2(3)
C19 C20 C21 C26 164.7(2)
C15 C20 C21 C26 -9.3(4)
C19 C20 C21 C22 -12.1(4)
C15 C20 C21 C22 173.9(2)
C26 C21 C22 C23 -2.8(4)
C20 C21 C22 C23 174.1(3)
C21 C22 C23 C24 0.2(4)
C22 C23 C24 C25 1.3(5)
C23 C24 C25 C26 -0.1(4)
C24 C25 C26 C21 -2.5(4)
C24 C25 C26 C14 174.3(2)
C22 C21 C26 C25 3.8(4)
C20 C21 C26 C25 -173.1(2)
C22 C21 C26 C14 -173.0(2)
C20 C21 C26 C14 10.1(3)
C13 C14 C26 C25 4.0(4)
C10 C14 C26 C25 -175.2(2)
Ti1 C14 C26 C25 95.5(3)
C13 C14 C26 C21 -179.2(2)
C10 C14 C26 C21 1.6(3)
Ti1 C14 C26 C21 -87.7(3)
C12 C11 C27 C28 -156.9(2)
C10 C11 C27 C28 14.4(4)
Ti1 C11 C27 C28 115.4(2)
C12 C11 C27 C32 15.2(3)
C10 C11 C27 C32 -173.5(2)
Ti1 C11 C27 C32 -72.5(3)
C32 C27 C28 C29 5.5(4)
C11 C27 C28 C29 177.6(2)
C27 C28 C29 C30 -0.4(4)
C28 C29 C30 C31 -3.1(4)
C29 C30 C31 C32 1.3(4)
C30 C31 C32 C27 3.8(4)
C30 C31 C32 C33 -171.1(2)
C28 C27 C32 C31 -7.0(3)
C11 C27 C32 C31 -179.4(2)
C28 C27 C32 C33 167.9(2)
C11 C27 C32 C33 -4.5(3)
C31 C32 C33 C38 167.7(2)
C27 C32 C33 C38 -7.0(3)
C31 C32 C33 C34 -8.2(4)
C27 C32 C33 C34 177.0(2)
C38 C33 C34 C35 -1.1(4)
C32 C33 C34 C35 175.0(3)
C33 C34 C35 C36 0.8(5)
C34 C35 C36 C37 -0.5(5)
C35 C36 C37 C38 0.6(5)
C36 C37 C38 C33 -0.9(4)
C36 C37 C38 C12 176.4(3)
C34 C33 C38 C37 1.1(4)
C32 C33 C38 C37 -175.0(2)
C34 C33 C38 C12 -176.3(2)
C32 C33 C38 C12 7.6(3)
C13 C12 C38 C37 0.4(4)
C11 C12 C38 C37 -174.1(2)
Ti1 C12 C38 C37 -85.7(3)
C13 C12 C38 C33 177.8(2)
C11 C12 C38 C33 3.2(3)
Ti1 C12 C38 C33 91.6(2)
